data_4074012
loop_
_publ_author_name
'Schmid, Wolfgang F.'
'John, Roland O.'
'Arion, Vladimir B.'
'Jakupec, Michael A.'
'Keppler, Bernhard K.'

_publ_section_title
;
 Highly Antiproliferative Ruthenium(II) and Osmium(II) Arene Complexes
 with Paullone-Derived Ligands
;
_journal_issue 26
_journal_name_full Organometallics
_journal_page_first 6643
_journal_paper_doi 10.1021/om700813c
_journal_volume 26
_journal_year 2007
_chemical_formula_sum 'C77 H88.2 Br2 Cl4 N10 O8.1 Os2'
_chemical_formula_weight 1965.40
_chemical_name_systematic
; 
(hapto^6^-p-Cymene)[N-(9-bromo-7,12-dihydroindolo[3,2-d][1]benzazepin-
kappaN-6-yl)-N'-kappaN-(3-hydroxy-5-(hydroxymethyl)-2-methyl-pyridin-
4-yl-methylene)azine]chloroosmium(II) acetone water solvate
;
_space_group_IT_number 2
_symmetry_cell_setting triclinic
_symmetry_space_group_name_Hall '-P 1'
_symmetry_space_group_name_H-M 'P -1'
_atom_sites_solution_hydrogens geom
_atom_sites_solution_primary direct
_atom_sites_solution_secondary difmap
_audit_creation_method SHELXL-97
_cell_angle_alpha 81.092(3)
_cell_angle_beta 83.527(3)
_cell_angle_gamma 72.158(4)
_cell_formula_units_Z 2
_cell_length_a 13.1551(7)
_cell_length_b 16.7459(9)
_cell_length_c 19.1476(9)
_cell_measurement_temperature 100(2)
_cell_volume 3957.2(4)
_computing_structure_refinement 'SHELXL-97 (Sheldrick, 1997)'
_computing_structure_solution 'SHELXS-97 (Sheldrick, 1990)'
_diffrn_ambient_temperature 100(2)
_diffrn_measured_fraction_theta_full 0.998
_diffrn_measured_fraction_theta_max 0.998
_diffrn_radiation_monochromator graphite
_diffrn_radiation_source 'fine-focus sealed tube'
_diffrn_radiation_type MoK\a
_diffrn_radiation_wavelength 0.71073
_diffrn_reflns_av_R_equivalents 0.0700
_diffrn_reflns_av_sigmaI/netI 0.0494
_diffrn_reflns_limit_h_max 16
_diffrn_reflns_limit_h_min -16
_diffrn_reflns_limit_k_max 20
_diffrn_reflns_limit_k_min -20
_diffrn_reflns_limit_l_max 23
_diffrn_reflns_limit_l_min -23
_diffrn_reflns_number 106688
_diffrn_reflns_theta_full 26.00
_diffrn_reflns_theta_max 26.00
_diffrn_reflns_theta_min 2.16
_exptl_absorpt_coefficient_mu 4.413
_exptl_absorpt_correction_T_max 0.7191
_exptl_absorpt_correction_T_min 0.4723
_exptl_absorpt_correction_type multi-scan
_exptl_absorpt_process_details SADABS
_exptl_crystal_colour red
_exptl_crystal_density_diffrn 1.649
_exptl_crystal_density_method 'not measured'
_exptl_crystal_description block
_exptl_crystal_F_000 1950
_exptl_crystal_size_max 0.20
_exptl_crystal_size_mid 0.18
_exptl_crystal_size_min 0.08
_refine_diff_density_max 2.180
_refine_diff_density_min -1.766
_refine_diff_density_rms 0.131
_refine_ls_extinction_method none
_refine_ls_goodness_of_fit_ref 1.071
_refine_ls_hydrogen_treatment constr
_refine_ls_matrix_type full
_refine_ls_number_parameters 930
_refine_ls_number_reflns 15539
_refine_ls_number_restraints 1004
_refine_ls_restrained_S_all 1.040
_refine_ls_R_factor_all 0.0584
_refine_ls_R_factor_gt 0.0375
_refine_ls_shift/su_max 0.003
_refine_ls_shift/su_mean 0.000
_refine_ls_structure_factor_coef Fsqd
_refine_ls_weighting_details 'calc w=1/[\s^2^(Fo^2^)+(0.0386P)^2^+8.0221P] where P=(Fo^2^+2Fc^2^)/3'
_refine_ls_weighting_scheme calc
_refine_ls_wR_factor_gt 0.0872
_refine_ls_wR_factor_ref 0.0928
_reflns_number_gt 12020
_reflns_number_total 15539
_reflns_threshold_expression >2sigma(I)
_cod_data_source_file om700813c-file004.cif
_cod_data_source_block wosc440(2b.1.5C3H6O)
_cod_original_sg_symbol_H-M P-1
_cod_original_formula_sum 'C77 H88.20 Br2 Cl4 N10 O8.10 Os2'
_cod_database_code 4074012

loop_
_symmetry_equiv_pos_as_xyz
'x, y, z'
'-x, -y, -z'

loop_
_atom_site_label
_atom_site_type_symbol
_atom_site_fract_x
_atom_site_fract_y
_atom_site_fract_z
_atom_site_U_iso_or_equiv
_atom_site_adp_type
_atom_site_occupancy
_atom_site_symmetry_multiplicity
_atom_site_calc_flag
_atom_site_refinement_flags
_atom_site_disorder_assembly
_atom_site_disorder_group
Os1 Os 0.157767(16) 0.483716(12) 0.800120(10) 0.01976(6) Uani 1 1 d U . .
Br1 Br -0.54001(5) 0.56967(4) 0.88919(3) 0.04126(15) Uani 1 1 d U . .
Cl1 Cl 0.27295(10) 0.43868(9) 0.89651(7) 0.0310(3) Uani 1 1 d U . .
O1 O 0.2408(3) 0.0962(2) 0.9775(2) 0.0425(11) Uani 1 1 d U . .
H100 H 0.2259 0.0548 0.9661 0.064 Uiso 1 1 calc R . .
O2 O -0.1556(3) 0.3895(2) 0.9066(2) 0.0302(8) Uani 1 1 d U . .
H200 H -0.1209 0.4247 0.9031 0.045 Uiso 1 1 calc R . .
N1 N -0.2231(3) 0.7661(3) 0.8109(2) 0.0262(10) Uani 1 1 d U . .
H1 H -0.2208 0.8109 0.7807 0.031 Uiso 1 1 calc R . .
N2 N 0.0558(3) 0.5705(2) 0.8645(2) 0.0200(8) Uani 1 1 d U . .
N3 N -0.0151(3) 0.4606(2) 0.9062(2) 0.0213(9) Uani 1 1 d U . .
N4 N 0.0656(3) 0.4161(2) 0.8618(2) 0.0205(8) Uani 1 1 d U . .
N5 N -0.0870(4) 0.1796(3) 0.9910(2) 0.0306(10) Uani 1 1 d U . .
H5 H -0.1203 0.1444 1.0146 0.037 Uiso 1 1 calc R . .
C1 C -0.4452(4) 0.6381(4) 0.8647(3) 0.0326(12) Uani 1 1 d U . .
C2 C -0.4735(4) 0.7080(4) 0.8140(3) 0.0344(13) Uani 1 1 d U . .
H2 H -0.5401 0.7225 0.7934 0.041 Uiso 1 1 calc R . .
C3 C -0.4047(4) 0.7565(3) 0.7934(3) 0.0313(12) Uani 1 1 d U . .
H3 H -0.4235 0.8051 0.7590 0.038 Uiso 1 1 calc R . .
C4 C -0.3075(4) 0.7327(3) 0.8240(3) 0.0279(11) Uani 1 1 d U . .
C5 C -0.1416(4) 0.7167(3) 0.8536(3) 0.0225(10) Uani 1 1 d U . .
C6 C -0.0354(4) 0.7268(3) 0.8511(3) 0.0237(11) Uani 1 1 d U . .
C7 C -0.0215(4) 0.8077(3) 0.8380(3) 0.0268(11) Uani 1 1 d U . .
H7 H -0.0824 0.8557 0.8308 0.032 Uiso 1 1 calc R . .
C8 C 0.0783(4) 0.8197(3) 0.8353(3) 0.0310(12) Uani 1 1 d U . .
H8 H 0.0857 0.8750 0.8261 0.037 Uiso 1 1 calc R . .
C9 C 0.1678(4) 0.7495(3) 0.8461(3) 0.0294(12) Uani 1 1 d U . .
H9 H 0.2366 0.7572 0.8453 0.035 Uiso 1 1 calc R . .
C10 C 0.1571(4) 0.6687(3) 0.8580(3) 0.0245(11) Uani 1 1 d U . .
H10 H 0.2188 0.6214 0.8652 0.029 Uiso 1 1 calc R . .
C11 C 0.0568(4) 0.6559(3) 0.8596(2) 0.0201(10) Uani 1 1 d U . .
C12 C -0.0155(4) 0.5401(3) 0.9050(2) 0.0198(10) Uani 1 1 d U . .
C13 C 0.0794(4) 0.3350(3) 0.8672(3) 0.0233(11) Uani 1 1 d U . .
H13 H 0.1363 0.3043 0.8377 0.028 Uiso 1 1 calc R . .
C14 C 0.0175(4) 0.2848(3) 0.9138(3) 0.0237(11) Uani 1 1 d U . .
C15 C 0.0757(5) 0.2014(3) 0.9409(3) 0.0284(11) Uani 1 1 d U . .
C16 C 0.0197(5) 0.1511(3) 0.9790(3) 0.0298(12) Uani 1 1 d U . .
H16 H 0.0567 0.0949 0.9974 0.036 Uiso 1 1 calc R . .
C17 C -0.1451(4) 0.2578(3) 0.9694(3) 0.0285(12) Uani 1 1 d U . .
C18 C -0.0933(4) 0.3129(3) 0.9295(3) 0.0240(11) Uani 1 1 d U . .
C19 C 0.1956(5) 0.1698(3) 0.9301(3) 0.0387(14) Uani 1 1 d U . .
H19A H 0.2155 0.1570 0.8808 0.046 Uiso 1 1 calc R . .
H19B H 0.2262 0.2151 0.9369 0.046 Uiso 1 1 calc R . .
C20 C -0.2625(5) 0.2846(4) 0.9894(3) 0.0360(13) Uani 1 1 d U . .
H20A H -0.2850 0.2351 1.0107 0.054 Uiso 1 1 calc R . .
H20B H -0.3014 0.3111 0.9470 0.054 Uiso 1 1 calc R . .
H20C H -0.2782 0.3254 1.0237 0.054 Uiso 1 1 calc R . .
C21 C -0.1059(4) 0.5934(3) 0.9476(3) 0.0239(11) Uani 1 1 d U . .
H21A H -0.1465 0.5580 0.9773 0.029 Uiso 1 1 calc R . .
H21B H -0.0787 0.6230 0.9788 0.029 Uiso 1 1 calc R . .
C22 C -0.1754(4) 0.6555(3) 0.8953(3) 0.0224(10) Uani 1 1 d U . .
C23 C -0.2797(4) 0.6614(3) 0.8766(3) 0.0247(11) Uani 1 1 d U . .
C24 C -0.3506(4) 0.6138(3) 0.8971(3) 0.0266(11) Uani 1 1 d U . .
H24 H -0.3341 0.5660 0.9324 0.032 Uiso 1 1 calc R . .
C25 C 0.3017(4) 0.4813(3) 0.7241(3) 0.0268(11) Uani 1 1 d U . .
C26 C 0.2638(4) 0.4112(3) 0.7194(3) 0.0267(11) Uani 1 1 d U . .
H26 H 0.3115 0.3554 0.7243 0.032 Uiso 1 1 calc R . .
C27 C 0.1567(4) 0.4245(3) 0.7074(3) 0.0237(10) Uani 1 1 d U . .
H27 H 0.1331 0.3771 0.7040 0.028 Uiso 1 1 calc R . .
C28 C 0.0811(4) 0.5072(3) 0.7002(3) 0.0232(10) Uani 1 1 d U . .
C29 C 0.1201(4) 0.5751(3) 0.7074(3) 0.0228(10) Uani 1 1 d U . .
H29 H 0.0720 0.6308 0.7046 0.027 Uiso 1 1 calc R . .
C30 C 0.2291(4) 0.5626(3) 0.7186(3) 0.0254(10) Uani 1 1 d U . .
H30 H 0.2529 0.6098 0.7224 0.030 Uiso 1 1 calc R . .
C31 C 0.4162(4) 0.4662(4) 0.7390(3) 0.0416(15) Uani 1 1 d U . .
H31A H 0.4623 0.4544 0.6956 0.062 Uiso 1 1 calc R . .
H31B H 0.4372 0.4178 0.7758 0.062 Uiso 1 1 calc R . .
H31C H 0.4239 0.5166 0.7552 0.062 Uiso 1 1 calc R . .
C32 C -0.0323(4) 0.5184(3) 0.6838(3) 0.0291(12) Uani 1 1 d U . .
H32 H -0.0528 0.4673 0.7069 0.035 Uiso 1 1 calc R . .
C33 C -0.1139(5) 0.5962(4) 0.7104(3) 0.0393(14) Uani 1 1 d U . .
H33A H -0.1855 0.5993 0.6982 0.059 Uiso 1 1 calc R . .
H33B H -0.0956 0.6473 0.6880 0.059 Uiso 1 1 calc R . .
H33C H -0.1128 0.5920 0.7619 0.059 Uiso 1 1 calc R . .
C34 C -0.0334(5) 0.5222(4) 0.6033(3) 0.0402(15) Uani 1 1 d U . .
H34A H -0.1063 0.5293 0.5911 0.060 Uiso 1 1 calc R . .
H34B H 0.0148 0.4696 0.5880 0.060 Uiso 1 1 calc R . .
H34C H -0.0095 0.5701 0.5795 0.060 Uiso 1 1 calc R . .
Os2 Os 0.251073(17) 0.095043(12) 0.674475(11) 0.02618(6) Uani 1 1 d U . .
Br2 Br -0.35271(5) 0.31791(4) 0.41537(4) 0.04911(17) Uani 1 1 d U . .
Cl2 Cl 0.29132(11) 0.19523(8) 0.73578(8) 0.0348(3) Uani 1 1 d U . .
O3 O -0.0554(3) 0.0045(2) 0.7587(2) 0.0394(10) Uani 1 1 d U . .
H300 H -0.1073 -0.0030 0.7415 0.059 Uiso 1 1 calc R . .
O4 O -0.0737(3) 0.3268(2) 0.7350(2) 0.0312(9) Uani 1 1 d U . .
H400 H -0.0326 0.3062 0.7012 0.047 Uiso 1 1 calc R . .
N6 N 0.1237(4) 0.1803(3) 0.3909(2) 0.0287(10) Uani 1 1 d U . .
H600 H 0.1696 0.1480 0.3623 0.034 Uiso 1 1 calc R . .
N7 N 0.2107(3) 0.1946(3) 0.5922(2) 0.0260(9) Uani 1 1 d U . .
N9 N 0.0944(4) 0.1609(3) 0.7017(2) 0.0273(9) Uani 1 1 d U . .
N10 N -0.2839(4) 0.2529(3) 0.8217(3) 0.0402(12) Uani 1 1 d U . .
H10A H -0.3513 0.2743 0.8365 0.048 Uiso 1 1 calc R . .
C35 C -0.2008(5) 0.2721(4) 0.4060(3) 0.0353(13) Uani 1 1 d U . .
C36 C -0.1572(5) 0.2206(4) 0.3527(3) 0.0376(13) Uani 1 1 d U . .
H36 H -0.2029 0.2098 0.3226 0.045 Uiso 1 1 calc R . .
C37 C -0.0488(5) 0.1857(3) 0.3436(3) 0.0343(13) Uani 1 1 d U . .
H37 H -0.0176 0.1500 0.3080 0.041 Uiso 1 1 calc R . .
C38 C 0.0145(4) 0.2049(3) 0.3892(3) 0.0282(11) Uani 1 1 d U . .
C39 C 0.1498(4) 0.2145(3) 0.4448(3) 0.0276(11) Uani 1 1 d U . .
C40 C 0.2575(4) 0.2059(3) 0.4618(3) 0.0284(11) Uani 1 1 d U . .
C41 C 0.3392(5) 0.2012(3) 0.4075(3) 0.0344(13) Uani 1 1 d U . .
H41 H 0.3241 0.2012 0.3601 0.041 Uiso 1 1 calc R . .
C42 C 0.4411(5) 0.1965(4) 0.4220(3) 0.0421(15) Uani 1 1 d U . .
H42 H 0.4959 0.1922 0.3847 0.051 Uiso 1 1 calc R . .
C43 C 0.4644(5) 0.1982(4) 0.4904(3) 0.0416(14) Uani 1 1 d U . .
H43 H 0.5339 0.1979 0.4999 0.050 Uiso 1 1 calc R . .
C44 C 0.3850(5) 0.2002(3) 0.5449(3) 0.0360(13) Uani 1 1 d U . .
H44 H 0.4011 0.1994 0.5922 0.043 Uiso 1 1 calc R . .
C45 C 0.2814(4) 0.2033(3) 0.5313(3) 0.0286(11) Uani 1 1 d U . .
C46 C 0.1098(4) 0.2418(3) 0.5971(3) 0.0260(11) Uani 1 1 d U . .
N8 N 0.0446(3) 0.2283(3) 0.6534(2) 0.0258(9) Uani 1 1 d U . .
C47 C 0.0372(4) 0.1432(3) 0.7586(3) 0.0271(11) Uani 1 1 d U . .
H47 H 0.0731 0.0976 0.7916 0.033 Uiso 1 1 calc R . .
C48 C -0.0753(4) 0.1845(3) 0.7782(3) 0.0274(11) Uani 1 1 d U . .
C49 C -0.1361(5) 0.1321(3) 0.8133(3) 0.0322(13) Uani 1 1 d U . .
C50 C -0.2402(5) 0.1682(4) 0.8350(3) 0.0392(14) Uani 1 1 d U . .
H50 H -0.2820 0.1339 0.8594 0.047 Uiso 1 1 calc R . .
C51 C -0.2323(4) 0.3064(3) 0.7878(3) 0.0299(12) Uani 1 1 d U . .
C52 C -0.1254(4) 0.2721(3) 0.7663(3) 0.0265(11) Uani 1 1 d U . .
C53 C -0.0900(6) 0.0369(3) 0.8242(3) 0.0422(16) Uani 1 1 d U . .
H53A H -0.0287 0.0210 0.8544 0.051 Uiso 1 1 calc R . .
H53B H -0.1451 0.0115 0.8490 0.051 Uiso 1 1 calc R . .
C54 C -0.2898(5) 0.3978(3) 0.7748(3) 0.0375(14) Uani 1 1 d U . .
H54A H -0.2928 0.4156 0.7236 0.056 Uiso 1 1 calc R . .
H54B H -0.2519 0.4299 0.7950 0.056 Uiso 1 1 calc R . .
H54C H -0.3627 0.4083 0.7971 0.056 Uiso 1 1 calc R . .
C55 C 0.0601(4) 0.3076(3) 0.5388(3) 0.0277(12) Uani 1 1 d U . .
H55A H 0.1029 0.3477 0.5249 0.033 Uiso 1 1 calc R . .
H55B H -0.0134 0.3397 0.5545 0.033 Uiso 1 1 calc R . .
C56 C 0.0577(4) 0.2625(3) 0.4778(3) 0.0250(11) Uani 1 1 d U . .
C57 C -0.0296(4) 0.2568(3) 0.4430(3) 0.0269(11) Uani 1 1 d U . .
C58 C -0.1411(4) 0.2918(3) 0.4509(3) 0.0299(12) Uani 1 1 d U . .
H58 H -0.1737 0.3277 0.4861 0.036 Uiso 1 1 calc R . .
C59 C 0.3698(5) -0.0116(3) 0.7335(3) 0.0385(13) Uani 1 1 d U . .
C60 C 0.2706(5) -0.0275(3) 0.7419(3) 0.0373(13) Uani 1 1 d U . .
H60 H 0.2422 -0.0427 0.7882 0.045 Uiso 1 1 calc R . .
C61 C 0.2107(5) -0.0214(3) 0.6819(3) 0.0344(12) Uani 1 1 d U . .
H61 H 0.1418 -0.0296 0.6897 0.041 Uiso 1 1 calc R . .
C62 C 0.2514(5) -0.0034(3) 0.6114(3) 0.0337(12) Uani 1 1 d U . .
C63 C 0.3553(5) 0.0096(3) 0.6044(3) 0.0359(12) Uani 1 1 d U . .
H63 H 0.3866 0.0204 0.5580 0.043 Uiso 1 1 calc R . .
C64 C 0.4127(5) 0.0071(3) 0.6624(3) 0.0369(12) Uani 1 1 d U . .
H64 H 0.4802 0.0177 0.6548 0.044 Uiso 1 1 calc R . .
C65 C 0.4270(6) -0.0095(4) 0.7963(4) 0.0545(18) Uani 1 1 d U . .
H65A H 0.3753 0.0018 0.8372 0.082 Uiso 1 1 calc R . .
H65B H 0.4622 0.0352 0.7856 0.082 Uiso 1 1 calc R . .
H65C H 0.4809 -0.0642 0.8070 0.082 Uiso 1 1 calc R . .
C66 C 0.1876(6) 0.0128(4) 0.5468(3) 0.0478(15) Uani 1 1 d U . .
H66 H 0.2038 0.0621 0.5163 0.057 Uiso 1 1 calc R . .
C67 C 0.2253(6) -0.0597(4) 0.5033(4) 0.0536(18) Uani 1 1 d U . .
H67A H 0.3031 -0.0740 0.4938 0.080 Uiso 1 1 calc R . .
H67B H 0.1908 -0.0433 0.4583 0.080 Uiso 1 1 calc R . .
H67C H 0.2064 -0.1089 0.5294 0.080 Uiso 1 1 calc R . .
C68 C 0.0693(5) 0.0388(4) 0.5628(3) 0.0443(15) Uani 1 1 d U . .
H68A H 0.0335 0.0490 0.5187 0.066 Uiso 1 1 calc R . .
H68B H 0.0476 0.0907 0.5854 0.066 Uiso 1 1 calc R . .
H68C H 0.0491 -0.0063 0.5949 0.066 Uiso 1 1 calc R . .
Cl3 Cl 0.75351(13) 0.94804(8) 0.71776(8) 0.0407(4) Uani 1 1 d . . .
Cl4 Cl 0.17928(15) 0.95487(10) 0.92474(8) 0.0486(4) Uani 1 1 d . . .
O5 O 0.5408(5) 0.2859(5) 0.9074(4) 0.0479(15) Uani 0.60 1 d PDU A 1
C71 C 0.4762(6) 0.2483(5) 0.9174(4) 0.029(2) Uani 0.60 1 d PDU A 1
C72 C 0.4416(10) 0.2167(8) 0.8571(5) 0.057(3) Uani 0.60 1 d PDU A 1
H72A H 0.4824 0.2300 0.8131 0.085 Uiso 0.60 1 calc PR A 1
H72B H 0.3650 0.2443 0.8518 0.085 Uiso 0.60 1 calc PR A 1
H72C H 0.4547 0.1554 0.8672 0.085 Uiso 0.60 1 calc PR A 1
C73 C 0.4199(8) 0.2335(7) 0.9894(4) 0.044(3) Uani 0.60 1 d PDU A 1
H73D H 0.4487 0.2562 1.0244 0.065 Uiso 0.60 1 calc PR A 1
H73E H 0.4316 0.1727 1.0031 0.065 Uiso 0.60 1 calc PR A 1
H73F H 0.3430 0.2621 0.9873 0.065 Uiso 0.60 1 calc PR A 1
O1W O 0.4948(13) 0.3023(10) 0.8604(9) 0.054(4) Uiso 0.30 1 d PU B 2
O5X O 0.5021(8) 0.1413(6) 0.9043(5) 0.0479(15) Uani 0.40 1 d PDU C 3
C71X C 0.5001(14) 0.1075(8) 0.9648(6) 0.054(4) Uani 0.40 1 d PDU C 3
C72X C 0.5188(16) 0.0124(8) 0.9829(9) 0.060(4) Uani 0.40 1 d PDU . 3
H72D H 0.5394 -0.0139 0.9402 0.091 Uiso 0.40 1 d PR . 3
H72E H 0.5741 -0.0114 1.0153 0.091 Uiso 0.40 1 d PR . 3
H72F H 0.4533 0.0026 1.0042 0.091 Uiso 0.40 1 d PR . 3
C73X C 0.4721(18) 0.1591(13) 1.0263(8) 0.085(6) Uani 0.40 1 d PDU C 3
H73A H 0.4627 0.2188 1.0084 0.128 Uiso 0.40 1 calc PR C 3
H73B H 0.5301 0.1391 1.0586 0.128 Uiso 0.40 1 calc PR C 3
H73C H 0.4055 0.1528 1.0518 0.128 Uiso 0.40 1 calc PR C 3
O6 O 0.7675(6) 0.4369(5) 0.5653(4) 0.1102(11) Uiso 1 1 d DU . .
C74 C 0.7047(6) 0.5043(5) 0.5442(5) 0.1102(11) Uiso 1 1 d DU . .
C75 C 0.6351(8) 0.5603(7) 0.5945(6) 0.1102(11) Uiso 1 1 d DU . .
H75A H 0.6680 0.5483 0.6398 0.165 Uiso 1 1 calc R . .
H75B H 0.5649 0.5502 0.6018 0.165 Uiso 1 1 calc R . .
H75C H 0.6264 0.6195 0.5749 0.165 Uiso 1 1 calc R . .
C76 C 0.6904(9) 0.5382(7) 0.4695(5) 0.1102(11) Uiso 1 1 d DU . .
H76A H 0.7187 0.4921 0.4401 0.165 Uiso 1 1 calc R . .
H76B H 0.7289 0.5805 0.4556 0.165 Uiso 1 1 calc R . .
H76C H 0.6140 0.5646 0.4628 0.165 Uiso 1 1 calc R . .
O7 O 0.5976(6) 0.2972(5) 0.6842(4) 0.1102(11) Uiso 1 1 d U . .
C77 C 0.6480(10) 0.2304(8) 0.6586(6) 0.1102(11) Uiso 1 1 d U . .
C78 C 0.7552(9) 0.2153(7) 0.6241(6) 0.1102(11) Uiso 1 1 d U . .
H78A H 0.7759 0.2675 0.6178 0.165 Uiso 1 1 calc R . .
H78B H 0.7563 0.1969 0.5778 0.165 Uiso 1 1 calc R . .
H78C H 0.8057 0.1711 0.6536 0.165 Uiso 1 1 calc R . .
C79 C 0.5922(9) 0.1632(7) 0.6730(6) 0.1102(11) Uiso 1 1 d U . .
H79A H 0.5171 0.1883 0.6885 0.165 Uiso 1 1 calc R . .
H79B H 0.6271 0.1195 0.7102 0.165 Uiso 1 1 calc R . .
H79C H 0.5961 0.1377 0.6296 0.165 Uiso 1 1 calc R . .
O2W O 0.6708(6) -0.0002(5) 0.8820(4) 0.0390(19) Uiso 0.50 1 d PU C .
O2WX O 0.608(3) 0.067(2) 0.9102(17) 0.060(8) Uiso 0.15 1 d PU . .
O2WY O 0.654(3) -0.065(2) 0.8872(18) 0.066(9) Uiso 0.15 1 d PU . .

loop_
_atom_site_aniso_label
_atom_site_aniso_U_11
_atom_site_aniso_U_22
_atom_site_aniso_U_33
_atom_site_aniso_U_23
_atom_site_aniso_U_13
_atom_site_aniso_U_12
Os1 0.02528(12) 0.01387(10) 0.01925(11) -0.00053(8) -0.00289(8) -0.00477(8)
Br1 0.0280(3) 0.0507(4) 0.0526(4) -0.0233(3) 0.0058(3) -0.0176(3)
Cl1 0.0279(7) 0.0354(8) 0.0250(7) -0.0004(6) -0.0072(5) -0.0019(6)
O1 0.050(3) 0.017(2) 0.062(3) 0.0060(19) -0.020(2) -0.0126(19)
O2 0.033(2) 0.0218(19) 0.036(2) 0.0004(16) -0.0062(17) -0.0095(16)
N1 0.028(2) 0.016(2) 0.031(2) 0.0037(17) -0.0057(19) -0.0015(18)
N2 0.023(2) 0.018(2) 0.020(2) -0.0041(16) -0.0035(16) -0.0063(17)
N3 0.026(2) 0.016(2) 0.020(2) -0.0005(16) 0.0005(17) -0.0040(18)
N4 0.026(2) 0.016(2) 0.019(2) 0.0007(16) -0.0053(16) -0.0054(17)
N5 0.046(3) 0.026(2) 0.024(2) -0.0027(19) 0.007(2) -0.020(2)
C1 0.028(3) 0.035(3) 0.039(3) -0.016(2) 0.004(2) -0.011(3)
C2 0.021(3) 0.046(3) 0.036(3) -0.012(2) -0.005(2) -0.003(2)
C3 0.032(3) 0.029(3) 0.027(3) -0.006(2) -0.003(2) 0.000(2)
C4 0.031(3) 0.027(3) 0.027(3) -0.006(2) -0.003(2) -0.009(2)
C5 0.027(3) 0.011(2) 0.026(3) -0.0036(19) -0.001(2) 0.000(2)
C6 0.032(3) 0.016(2) 0.025(3) -0.004(2) -0.005(2) -0.008(2)
C7 0.034(3) 0.018(3) 0.029(3) -0.006(2) -0.005(2) -0.006(2)
C8 0.039(3) 0.023(3) 0.036(3) -0.006(2) -0.001(3) -0.017(2)
C9 0.033(3) 0.032(3) 0.030(3) -0.009(2) -0.003(2) -0.016(2)
C10 0.027(3) 0.021(3) 0.025(3) -0.005(2) -0.005(2) -0.003(2)
C11 0.028(3) 0.017(2) 0.015(2) -0.0022(19) -0.005(2) -0.005(2)
C12 0.021(3) 0.017(2) 0.020(2) 0.0005(19) -0.0126(19) -0.0016(19)
C13 0.029(3) 0.017(2) 0.021(3) 0.0005(19) -0.001(2) -0.005(2)
C14 0.035(3) 0.019(2) 0.018(3) -0.0023(19) 0.000(2) -0.011(2)
C15 0.041(3) 0.020(3) 0.028(3) -0.001(2) -0.002(2) -0.014(2)
C16 0.044(3) 0.022(3) 0.027(3) -0.003(2) 0.001(2) -0.015(2)
C17 0.037(3) 0.024(3) 0.027(3) -0.007(2) 0.002(2) -0.013(2)
C18 0.037(3) 0.017(2) 0.019(3) -0.0027(19) -0.002(2) -0.008(2)
C19 0.041(3) 0.020(3) 0.053(4) 0.005(3) -0.004(3) -0.009(2)
C20 0.041(3) 0.034(3) 0.038(3) -0.008(3) 0.008(3) -0.020(3)
C21 0.031(3) 0.018(3) 0.023(3) -0.001(2) -0.003(2) -0.007(2)
C22 0.022(3) 0.018(2) 0.026(3) -0.0050(19) -0.001(2) -0.002(2)
C23 0.026(3) 0.023(3) 0.024(3) -0.005(2) -0.005(2) -0.003(2)
C24 0.028(3) 0.026(3) 0.026(3) -0.007(2) 0.000(2) -0.007(2)
C25 0.030(3) 0.031(3) 0.020(2) -0.006(2) 0.003(2) -0.010(2)
C26 0.033(3) 0.023(3) 0.021(3) -0.004(2) 0.000(2) -0.003(2)
C27 0.035(3) 0.015(2) 0.022(2) -0.0027(19) -0.003(2) -0.008(2)
C28 0.030(3) 0.020(2) 0.020(2) 0.000(2) -0.003(2) -0.009(2)
C29 0.031(3) 0.016(2) 0.020(2) 0.0024(18) -0.001(2) -0.007(2)
C30 0.032(3) 0.023(2) 0.022(3) -0.004(2) 0.002(2) -0.011(2)
C31 0.028(3) 0.047(4) 0.049(4) -0.016(3) 0.005(3) -0.008(3)
C32 0.037(3) 0.019(3) 0.033(3) 0.004(2) -0.010(2) -0.012(2)
C33 0.031(3) 0.048(4) 0.040(3) -0.014(3) -0.010(3) -0.005(3)
C34 0.047(4) 0.037(3) 0.039(3) -0.010(3) -0.021(3) -0.005(3)
Os2 0.03270(13) 0.01540(11) 0.02905(12) -0.00228(8) 0.00061(9) -0.00628(9)
Br2 0.0314(3) 0.0563(4) 0.0592(4) 0.0121(3) -0.0025(3) -0.0219(3)
Cl2 0.0395(8) 0.0218(7) 0.0434(8) -0.0076(6) -0.0065(6) -0.0066(6)
O3 0.054(3) 0.023(2) 0.041(2) -0.0091(18) 0.011(2) -0.015(2)
O4 0.039(2) 0.0185(19) 0.035(2) -0.0047(16) 0.0049(17) -0.0091(17)
N6 0.038(3) 0.022(2) 0.026(2) 0.0014(18) -0.0002(19) -0.011(2)
N7 0.029(2) 0.022(2) 0.027(2) -0.0031(17) 0.0023(18) -0.0106(18)
N9 0.039(2) 0.017(2) 0.027(2) -0.0025(17) 0.0015(19) -0.0118(18)
N10 0.038(3) 0.039(3) 0.044(3) -0.015(2) 0.013(2) -0.012(2)
C35 0.035(3) 0.029(3) 0.042(3) 0.014(2) -0.003(2) -0.020(3)
C36 0.049(3) 0.032(3) 0.036(3) 0.009(2) -0.013(3) -0.020(3)
C37 0.053(3) 0.021(3) 0.033(3) 0.003(2) -0.006(3) -0.019(3)
C38 0.036(3) 0.021(3) 0.027(3) 0.005(2) -0.001(2) -0.011(2)
C39 0.034(3) 0.020(3) 0.028(3) 0.004(2) 0.000(2) -0.012(2)
C40 0.029(3) 0.018(3) 0.036(3) -0.002(2) 0.006(2) -0.007(2)
C41 0.039(3) 0.026(3) 0.034(3) 0.000(2) 0.010(2) -0.011(3)
C42 0.038(3) 0.036(3) 0.047(3) 0.006(3) 0.012(3) -0.015(3)
C43 0.030(3) 0.034(3) 0.058(4) 0.008(3) -0.001(3) -0.012(3)
C44 0.035(3) 0.030(3) 0.044(3) 0.001(3) 0.000(2) -0.014(3)
C45 0.030(3) 0.018(3) 0.037(3) 0.002(2) 0.002(2) -0.009(2)
C46 0.032(3) 0.021(3) 0.030(3) -0.001(2) -0.004(2) -0.014(2)
N8 0.029(2) 0.020(2) 0.029(2) -0.0037(18) -0.0013(19) -0.0083(19)
C47 0.035(3) 0.017(3) 0.030(3) -0.005(2) 0.002(2) -0.010(2)
C48 0.037(3) 0.019(2) 0.026(3) -0.004(2) 0.002(2) -0.010(2)
C49 0.052(3) 0.021(3) 0.023(3) -0.005(2) 0.011(2) -0.014(2)
C50 0.055(4) 0.028(3) 0.041(3) -0.010(3) 0.014(3) -0.024(3)
C51 0.033(3) 0.030(3) 0.030(3) -0.008(2) -0.001(2) -0.012(2)
C52 0.034(3) 0.021(3) 0.028(3) -0.006(2) -0.003(2) -0.012(2)
C53 0.066(4) 0.022(3) 0.036(3) -0.006(2) 0.019(3) -0.015(3)
C54 0.035(3) 0.029(3) 0.047(4) -0.008(3) -0.004(3) -0.004(3)
C55 0.034(3) 0.015(3) 0.032(3) 0.001(2) 0.002(2) -0.006(2)
C56 0.029(3) 0.016(3) 0.026(3) 0.0065(19) 0.000(2) -0.006(2)
C57 0.035(3) 0.015(3) 0.028(3) 0.010(2) -0.002(2) -0.011(2)
C58 0.032(3) 0.021(3) 0.035(3) 0.006(2) 0.002(2) -0.011(2)
C59 0.047(3) 0.016(3) 0.043(3) -0.007(2) -0.003(2) 0.004(2)
C60 0.055(3) 0.014(2) 0.035(3) 0.000(2) 0.008(2) -0.003(3)
C61 0.047(3) 0.017(2) 0.040(3) -0.009(2) 0.012(2) -0.014(2)
C62 0.049(3) 0.018(3) 0.037(3) -0.009(2) 0.006(2) -0.014(3)
C63 0.045(3) 0.024(3) 0.036(3) -0.009(2) 0.013(2) -0.009(2)
C64 0.037(3) 0.021(3) 0.047(3) -0.008(2) 0.002(2) 0.001(2)
C65 0.057(4) 0.038(4) 0.055(4) -0.006(3) -0.013(3) 0.009(3)
C66 0.068(4) 0.041(4) 0.040(3) -0.010(3) 0.001(3) -0.023(3)
C67 0.072(5) 0.043(4) 0.041(4) -0.006(3) -0.002(3) -0.012(4)
C68 0.061(4) 0.034(3) 0.046(4) -0.009(3) -0.008(3) -0.023(3)
Cl3 0.0537(10) 0.0196(7) 0.0448(9) -0.0021(6) -0.0022(7) -0.0062(7)
Cl4 0.0748(12) 0.0353(8) 0.0464(9) -0.0100(7) 0.0186(8) -0.0377(8)
O5 0.034(3) 0.059(4) 0.058(4) -0.032(3) 0.014(3) -0.018(3)
C71 0.009(4) 0.045(6) 0.033(5) -0.021(4) -0.003(3) 0.002(4)
C72 0.077(9) 0.093(9) 0.021(5) -0.013(5) 0.001(5) -0.054(7)
C73 0.034(6) 0.059(7) 0.029(5) -0.017(5) 0.002(4) 0.005(5)
O5X 0.034(3) 0.059(4) 0.058(4) -0.032(3) 0.014(3) -0.018(3)
C71X 0.046(9) 0.070(8) 0.051(7) -0.023(6) 0.005(8) -0.019(8)
C72X 0.060(4) 0.060(4) 0.060(4) -0.0075(11) -0.0044(10) -0.0175(16)
C73X 0.094(16) 0.121(14) 0.070(10) -0.058(13) 0.002(12) -0.055(14)

loop_
_atom_type_symbol
_atom_type_description
_atom_type_scat_dispersion_real
_atom_type_scat_dispersion_imag
_atom_type_scat_source
C C 0.0033 0.0016 'International Tables Vol C Tables 4.2.6.8 and 6.1.1.4'
H H 0.0000 0.0000 'International Tables Vol C Tables 4.2.6.8 and 6.1.1.4'
N N 0.0061 0.0033 'International Tables Vol C Tables 4.2.6.8 and 6.1.1.4'
O O 0.0106 0.0060 'International Tables Vol C Tables 4.2.6.8 and 6.1.1.4'
Cl Cl 0.1484 0.1585 'International Tables Vol C Tables 4.2.6.8 and 6.1.1.4'
Br Br -0.2901 2.4595 'International Tables Vol C Tables 4.2.6.8 and 6.1.1.4'
Os Os -1.2165 7.6030 'International Tables Vol C Tables 4.2.6.8 and 6.1.1.4'

loop_
_geom_angle_atom_site_label_1
_geom_angle_atom_site_label_2
_geom_angle_atom_site_label_3
_geom_angle
_geom_angle_site_symmetry_1
N4 Os1 N2 75.80(15) .
N4 Os1 C29 130.09(17) .
N2 Os1 C29 90.71(17) .
N4 Os1 C27 92.72(17) .
N2 Os1 C27 140.84(17) .
C29 Os1 C27 68.10(18) .
N4 Os1 C28 99.47(17) .
N2 Os1 C28 105.78(17) .
C29 Os1 C28 38.00(18) .
C27 Os1 C28 38.40(18) .
N4 Os1 C30 167.80(17) .
N2 Os1 C30 103.98(17) .
C29 Os1 C30 38.03(19) .
C27 Os1 C30 79.77(19) .
C28 Os1 C30 68.69(19) .
N4 Os1 C26 112.35(18) .
N2 Os1 C26 170.44(17) .
C29 Os1 C26 80.19(19) .
C27 Os1 C26 37.26(19) .
C28 Os1 C26 68.65(19) .
C30 Os1 C26 66.96(19) .
N4 Os1 C25 147.54(17) .
N2 Os1 C25 135.73(17) .
C29 Os1 C25 67.57(19) .
C27 Os1 C25 67.31(19) .
C28 Os1 C25 80.89(19) .
C30 Os1 C25 36.65(18) .
C26 Os1 C25 37.34(19) .
N4 Os1 Cl1 84.93(11) .
N2 Os1 Cl1 86.20(11) .
C29 Os1 Cl1 142.79(14) .
C27 Os1 Cl1 130.65(14) .
C28 Os1 Cl1 167.89(14) .
C30 Os1 Cl1 107.26(14) .
C26 Os1 Cl1 99.24(14) .
C25 Os1 Cl1 89.34(14) .
C4 N1 C5 108.3(4) .
C12 N2 C11 123.5(4) .
C12 N2 Os1 113.2(3) .
C11 N2 Os1 123.0(3) .
C12 N3 N4 113.1(4) .
C13 N4 N3 116.2(4) .
C13 N4 Os1 127.2(3) .
N3 N4 Os1 116.4(3) .
C17 N5 C16 123.7(5) .
C24 C1 C2 123.1(5) .
C24 C1 Br1 118.1(4) .
C2 C1 Br1 118.8(4) .
C3 C2 C1 120.0(5) .
C2 C3 C4 118.4(5) .
N1 C4 C3 130.5(5) .
N1 C4 C23 108.2(4) .
C3 C4 C23 121.3(5) .
C22 C5 N1 109.3(4) .
C22 C5 C6 125.3(5) .
N1 C5 C6 125.3(4) .
C7 C6 C11 118.2(5) .
C7 C6 C5 120.4(5) .
C11 C6 C5 121.4(4) .
C8 C7 C6 121.9(5) .
C7 C8 C9 119.3(5) .
C10 C9 C8 120.3(5) .
C9 C10 C11 120.9(5) .
C10 C11 C6 119.4(4) .
C10 C11 N2 116.4(4) .
C6 C11 N2 124.1(4) .
N2 C12 N3 121.3(4) .
N2 C12 C21 123.0(4) .
N3 C12 C21 115.6(4) .
N4 C13 C14 128.0(5) .
C18 C14 C15 119.2(5) .
C18 C14 C13 124.4(4) .
C15 C14 C13 116.4(5) .
C16 C15 C14 117.8(5) .
C16 C15 C19 120.6(5) .
C14 C15 C19 121.6(5) .
N5 C16 C15 121.2(5) .
N5 C17 C18 118.4(5) .
N5 C17 C20 119.4(5) .
C18 C17 C20 122.2(5) .
O2 C18 C17 116.2(5) .
O2 C18 C14 124.1(5) .
C17 C18 C14 119.7(5) .
O1 C19 C15 112.6(5) .
C22 C21 C12 106.0(4) .
C5 C22 C23 108.2(5) .
C5 C22 C21 121.7(5) .
C23 C22 C21 130.1(5) .
C24 C23 C4 119.4(5) .
C24 C23 C22 134.5(5) .
C4 C23 C22 106.0(5) .
C1 C24 C23 117.8(5) .
C30 C25 C26 118.7(5) .
C30 C25 C31 121.4(5) .
C26 C25 C31 119.8(5) .
C30 C25 Os1 69.9(3) .
C26 C25 Os1 69.7(3) .
C31 C25 Os1 129.6(4) .
C27 C26 C25 120.1(5) .
C27 C26 Os1 69.8(3) .
C25 C26 Os1 72.9(3) .
C26 C27 C28 122.3(5) .
C26 C27 Os1 72.9(3) .
C28 C27 Os1 71.7(3) .
C29 C28 C27 116.3(5) .
C29 C28 C32 123.5(5) .
C27 C28 C32 120.2(4) .
C29 C28 Os1 69.6(3) .
C27 C28 Os1 69.9(3) .
C32 C28 Os1 132.3(4) .
C28 C29 C30 121.9(5) .
C28 C29 Os1 72.4(3) .
C30 C29 Os1 72.9(3) .
C25 C30 C29 120.5(5) .
C25 C30 Os1 73.4(3) .
C29 C30 Os1 69.1(3) .
C28 C32 C33 114.0(4) .
C28 C32 C34 107.6(5) .
C33 C32 C34 110.8(4) .
N9 Os2 N7 75.54(16) .
N9 Os2 C61 91.64(19) .
N7 Os2 C61 124.4(2) .
N9 Os2 C63 145.3(2) .
N7 Os2 C63 92.86(19) .
C61 Os2 C63 67.8(2) .
N9 Os2 C62 109.0(2) .
N7 Os2 C62 95.21(19) .
C61 Os2 C62 38.1(2) .
C63 Os2 C62 38.5(2) .
N9 Os2 C64 169.05(19) .
N7 Os2 C64 115.3(2) .
C61 Os2 C64 80.7(2) .
C63 Os2 C64 37.4(2) .
C62 Os2 C64 69.4(2) .
N9 Os2 C60 102.23(19) .
N7 Os2 C60 162.9(2) .
C61 Os2 C60 38.5(2) .
C63 Os2 C60 79.4(2) .
C62 Os2 C60 69.2(2) .
C64 Os2 C60 66.9(2) .
N9 Os2 C59 131.7(2) .
N7 Os2 C59 152.0(2) .
C61 Os2 C59 68.7(2) .
C63 Os2 C59 68.1(2) .
C62 Os2 C59 82.6(2) .
C64 Os2 C59 38.0(2) .
C60 Os2 C59 36.7(2) .
N9 Os2 Cl2 83.24(12) .
N7 Os2 Cl2 85.52(12) .
C61 Os2 Cl2 147.37(16) .
C63 Os2 Cl2 129.10(16) .
C62 Os2 Cl2 167.57(16) .
C64 Os2 Cl2 99.00(16) .
C60 Os2 Cl2 111.20(16) .
C59 Os2 Cl2 90.93(16) .
C38 N6 C39 108.8(4) .
C46 N7 C45 122.7(4) .
C46 N7 Os2 114.1(3) .
C45 N7 Os2 122.6(3) .
C47 N9 N8 117.0(4) .
C47 N9 Os2 126.2(4) .
N8 N9 Os2 116.7(3) .
C51 N10 C50 124.7(5) .
C58 C35 C36 123.8(6) .
C58 C35 Br2 118.6(5) .
C36 C35 Br2 117.6(4) .
C37 C36 C35 120.2(5) .
C36 C37 C38 117.1(5) .
N6 C38 C37 129.3(5) .
N6 C38 C57 107.9(5) .
C37 C38 C57 122.7(5) .
N6 C39 C56 109.6(5) .
N6 C39 C40 125.5(5) .
C56 C39 C40 124.8(5) .
C45 C40 C41 119.1(5) .
C45 C40 C39 121.2(5) .
C41 C40 C39 119.7(5) .
C42 C41 C40 120.7(6) .
C41 C42 C43 120.6(6) .
C42 C43 C44 119.1(6) .
C43 C44 C45 121.0(6) .
C40 C45 C44 119.4(5) .
C40 C45 N7 124.6(5) .
C44 C45 N7 115.7(5) .
N7 C46 N8 120.8(5) .
N7 C46 C55 122.7(5) .
N8 C46 C55 116.3(5) .
C46 N8 N9 112.6(4) .
N9 C47 C48 128.3(5) .
C52 C48 C49 118.4(5) .
C52 C48 C47 124.7(5) .
C49 C48 C47 116.9(5) .
C50 C49 C48 118.9(5) .
C50 C49 C53 119.4(5) .
C48 C49 C53 121.5(5) .
N10 C50 C49 119.8(5) .
N10 C51 C52 117.1(5) .
N10 C51 C54 119.7(5) .
C52 C51 C54 123.2(5) .
O4 C52 C51 116.4(5) .
O4 C52 C48 122.6(5) .
C51 C52 C48 121.0(5) .
O3 C53 C49 111.2(5) .
C46 C55 C56 107.0(4) .
C39 C56 C57 106.6(5) .
C39 C56 C55 122.1(5) .
C57 C56 C55 131.2(5) .
C58 C57 C38 118.8(5) .
C58 C57 C56 134.1(5) .
C38 C57 C56 107.1(5) .
C35 C58 C57 117.3(5) .
C60 C59 C64 117.7(6) .
C60 C59 C65 121.1(6) .
C64 C59 C65 121.0(6) .
C60 C59 Os2 70.8(3) .
C64 C59 Os2 69.7(3) .
C65 C59 Os2 128.0(4) .
C59 C60 C61 121.2(5) .
C59 C60 Os2 72.4(3) .
C61 C60 Os2 68.6(3) .
C62 C61 C60 122.0(6) .
C62 C61 Os2 72.3(3) .
C60 C61 Os2 72.8(3) .
C61 C62 C63 115.4(5) .
C61 C62 C66 124.2(6) .
C63 C62 C66 120.0(5) .
C61 C62 Os2 69.6(3) .
C63 C62 Os2 70.1(3) .
C66 C62 Os2 123.8(4) .
C64 C63 C62 123.2(5) .
C64 C63 Os2 72.3(3) .
C62 C63 Os2 71.4(3) .
C63 C64 C59 120.3(6) .
C63 C64 Os2 70.3(3) .
C59 C64 Os2 72.3(3) .
C68 C66 C67 112.6(6) .
C68 C66 C62 114.1(5) .
C67 C66 C62 111.7(6) .
O5 C71 C72 121.0(7) .
O5 C71 C73 122.6(7) .
C72 C71 C73 116.3(7) .
C71X O5X O2WX 74.1(15) .
O5X C71X C73X 121.0(10) .
O5X C71X C72X 122.1(10) .
C73X C71X C72X 116.8(11) .
O5X C71X O2WX 62.3(13) .
C73X C71X O2WX 138.5(18) .
C72X C71X O2WX 77.3(14) .
C72X C72X C71X 125(3) 2_657
O6 C74 C76 124.9(10) .
O6 C74 C75 121.2(10) .
C76 C74 C75 113.9(9) .
O7 C77 C78 123.7(11) .
O7 C77 C79 113.9(11) .
C78 C77 C79 122.1(11) .
O2WY O2W O2WX 125(2) .
O2W O2WX O5X 146(3) .
O2W O2WX C71X 148(2) .

loop_
_geom_bond_atom_site_label_1
_geom_bond_atom_site_label_2
_geom_bond_distance
_geom_bond_site_symmetry_2
Os1 N4 2.062(4) .
Os1 N2 2.102(4) .
Os1 C29 2.153(5) .
Os1 C27 2.166(5) .
Os1 C28 2.190(5) .
Os1 C30 2.203(5) .
Os1 C26 2.206(5) .
Os1 C25 2.248(5) .
Os1 Cl1 2.4022(13) .
Br1 C1 1.914(6) .
O1 C19 1.422(6) .
O2 C18 1.332(6) .
N1 C4 1.371(7) .
N1 C5 1.396(6) .
N2 C12 1.321(6) .
N2 C11 1.422(6) .
N3 C12 1.326(6) .
N3 N4 1.384(5) .
N4 C13 1.302(6) .
N5 C17 1.327(7) .
N5 C16 1.342(7) .
C1 C24 1.373(7) .
C1 C2 1.384(8) .
C2 C3 1.381(8) .
C3 C4 1.386(7) .
C4 C23 1.420(7) .
C5 C22 1.353(7) .
C5 C6 1.452(7) .
C6 C7 1.403(7) .
C6 C11 1.418(7) .
C7 C8 1.381(7) .
C8 C9 1.393(8) .
C9 C10 1.385(7) .
C10 C11 1.397(7) .
C12 C21 1.495(7) .
C13 C14 1.479(7) .
C14 C18 1.401(7) .
C14 C15 1.419(7) .
C15 C16 1.362(7) .
C15 C19 1.503(8) .
C17 C18 1.396(7) .
C17 C20 1.493(8) .
C21 C22 1.490(7) .
C22 C23 1.427(7) .
C23 C24 1.393(7) .
C25 C30 1.400(7) .
C25 C26 1.427(7) .
C25 C31 1.501(8) .
C26 C27 1.397(7) .
C27 C28 1.433(7) .
C28 C29 1.414(7) .
C28 C32 1.507(7) .
C29 C30 1.420(7) .
C32 C33 1.527(8) .
C32 C34 1.534(7) .
Os2 N9 2.069(4) .
Os2 N7 2.092(4) .
Os2 C61 2.153(5) .
Os2 C63 2.170(5) .
Os2 C62 2.187(5) .
Os2 C64 2.195(6) .
Os2 C60 2.209(5) .
Os2 C59 2.229(6) .
Os2 Cl2 2.4015(13) .
Br2 C35 1.907(6) .
O3 C53 1.416(6) .
O4 C52 1.334(6) .
N6 C38 1.371(7) .
N6 C39 1.376(7) .
N7 C46 1.322(7) .
N7 C45 1.426(7) .
N9 C47 1.300(7) .
N9 N8 1.385(6) .
N10 C51 1.333(7) .
N10 C50 1.352(7) .
C35 C58 1.366(8) .
C35 C36 1.398(8) .
C36 C37 1.368(8) .
C37 C38 1.404(8) .
C38 C57 1.410(7) .
C39 C56 1.380(7) .
C39 C40 1.448(8) .
C40 C45 1.392(8) .
C40 C41 1.403(7) .
C41 C42 1.376(8) .
C42 C43 1.385(9) .
C43 C44 1.388(8) .
C44 C45 1.401(8) .
C46 N8 1.335(7) .
C46 C55 1.493(7) .
C47 C48 1.462(7) .
C48 C52 1.406(7) .
C48 C49 1.409(7) .
C49 C50 1.363(8) .
C49 C53 1.512(7) .
C51 C52 1.387(7) .
C51 C54 1.480(7) .
C55 C56 1.494(7) .
C56 C57 1.425(7) .
C57 C58 1.403(7) .
C59 C60 1.398(9) .
C59 C64 1.439(8) .
C59 C65 1.498(9) .
C60 C61 1.439(8) .
C61 C62 1.417(8) .
C62 C63 1.437(8) .
C62 C66 1.517(9) .
C63 C64 1.401(8) .
C66 C68 1.491(9) .
C66 C67 1.506(8) .
O5 C71 1.186(7) .
C71 C72 1.508(7) .
C71 C73 1.512(8) .
O5X C71X 1.210(8) .
O5X O2WX 1.55(3) .
C71X C73X 1.515(9) .
C71X C72X 1.525(9) .
C71X O2WX 1.69(4) .
C72X C72X 0.90(3) 2_657
O6 C74 1.217(7) .
C74 C76 1.466(8) .
C74 C75 1.483(8) .
O7 C77 1.254(12) .
C77 C78 1.454(14) .
C77 C79 1.498(14) .
O2W O2WY 1.16(3) .
O2W O2WX 1.33(3) .
